data_7700420
loop_
_publ_author_name
'Bilyj, Jessica K.'
'Silajew, Nicole V.'
'Hanson, Graeme R.'
'Harmer, Jeffrey R.'
'Bernhardt, Paul V.'

_publ_section_title
;
 Trivalent copper stabilised by acetylacetone dithiocarbazate Schiff base
 ligands: structural, spectroscopic and electrochemical properties.
;
_journal_issue 41
_journal_name_full 'Dalton transactions (Cambridge, England : 2003)'
_journal_page_first 15501
_journal_page_last 15514
_journal_paper_doi 10.1039/c9dt02071c
_journal_volume 48
_journal_year 2019
_chemical_formula_sum 'C21 H22 Cu N4 S4'
_chemical_formula_weight 522.2
_space_group_IT_number 2
_space_group_name_Hall '-P 1'
_space_group_name_H-M_alt 'P -1'
_symmetry_cell_setting triclinic
_symmetry_Int_Tables_number 2
_symmetry_space_group_name_Hall '-P 1'
_symmetry_space_group_name_H-M 'P -1'
_atom_sites_solution_hydrogens geom
_atom_sites_solution_primary dual
_atom_sites_solution_secondary dual
_audit_conform_dict_location ftp://ftp.iucr.org/pub/cif_core.dic
_audit_conform_dict_name cif_core.dic
_audit_conform_dict_version 2.4.5
_audit_creation_date 2019-05-17T15:56:54-00:00
_audit_creation_method 'WinGX routine CIF_UPDATE'
_audit_update_record
;
2019-05-17 deposited with the CCDC.    2019-07-02 downloaded from the CCDC.
;
_cell_angle_alpha 78.592(8)
_cell_angle_beta 80.289(7)
_cell_angle_gamma 77.953(7)
_cell_formula_units_Z 2
_cell_length_a 9.2020(6)
_cell_length_b 9.8519(9)
_cell_length_c 13.1757(13)
_cell_measurement_reflns_used 3306
_cell_measurement_temperature 190(2)
_cell_measurement_theta_max 61.31
_cell_measurement_theta_min 5.29
_cell_measurement_wavelength 0.71073
_cell_volume 1134.93(17)
_computing_cell_refinement 'CrysalisPro (Agilent Technologies,     )'
_computing_data_collection 'CrysalisPro (Agilent Technologies,     )'
_computing_data_reduction 'CrysalisPro (Agilent Technologies,     )'
_computing_molecular_graphics 'Ortep for Windows (Farrugia, 2012)'
_computing_publication_material 'WinGX publication routines (Farrugia, 2012)'
_computing_structure_refinement 'SHELXL-2018/1 (Sheldrick, 2018)'
_computing_structure_solution 'SHELXT-2014/5 (Sheldrick, 2015)'
_diffrn_ambient_temperature 190(2)
_diffrn_detector 'CCD plate'
_diffrn_detector_area_resol_mean 8.02
_diffrn_measured_fraction_theta_full 0.988
_diffrn_measured_fraction_theta_max 0.988
_diffrn_measurement_device '\k-geometry diffractometer'
_diffrn_measurement_device_type 'Agilent Technologies Xcalibur, EosS2, Gemini ultra'
_diffrn_measurement_method '\w scans'
_diffrn_orient_matrix_UB_11 -0.070585
_diffrn_orient_matrix_UB_12 0.094721
_diffrn_orient_matrix_UB_13 0.082139
_diffrn_orient_matrix_UB_21 0.156578
_diffrn_orient_matrix_UB_22 -0.005093
_diffrn_orient_matrix_UB_23 0.029052
_diffrn_orient_matrix_UB_31 0.018228
_diffrn_orient_matrix_UB_32 0.131592
_diffrn_orient_matrix_UB_33 -0.083024
_diffrn_radiation_monochromator mirror
_diffrn_radiation_probe x-ray
_diffrn_radiation_type CuK\a
_diffrn_radiation_wavelength 1.54184
_diffrn_reflns_av_R_equivalents 0.0578
_diffrn_reflns_av_unetI/netI 0.0647
_diffrn_reflns_Laue_measured_fraction_full 0.988
_diffrn_reflns_Laue_measured_fraction_max 0.988
_diffrn_reflns_limit_h_max 10
_diffrn_reflns_limit_h_min -10
_diffrn_reflns_limit_k_max 11
_diffrn_reflns_limit_k_min -11
_diffrn_reflns_limit_l_max 14
_diffrn_reflns_limit_l_min -15
_diffrn_reflns_number 8440
_diffrn_reflns_point_group_measured_fraction_full 0.988
_diffrn_reflns_point_group_measured_fraction_max 0.988
_diffrn_reflns_reduction_process
;
        Scaled and merged with Sortav
        R.H. Blessing, (1987) Cryst. Rev. 1, 3-58
        R.H. Blessing, (1989) J. Appl. Cryst. 22, 396-397
;
_diffrn_reflns_theta_full 61.606
_diffrn_reflns_theta_max 61.606
_diffrn_reflns_theta_min 3.453
_diffrn_source 'fine-focus sealed X-ray tube'
_diffrn_standards_number 0
_exptl_absorpt_coefficient_mu 4.924
_exptl_absorpt_correction_T_max 1
_exptl_absorpt_correction_T_min 0.879
_exptl_absorpt_correction_type multi-scan
_exptl_absorpt_process_details
;
        CrysAlisPro 1.171.39.46e (Rigaku Oxford Diffraction, 2018)
        Empirical absorption correction using spherical harmonics,
        implemented in SCALE3 ABSPACK scaling algorithm.
;
_exptl_crystal_colour yellow
_exptl_crystal_density_diffrn 1.528
_exptl_crystal_density_method 'not measured'
_exptl_crystal_description needle
_exptl_crystal_F_000 538
_exptl_crystal_size_max 0.2
_exptl_crystal_size_mid 0.03
_exptl_crystal_size_min 0.03
_refine_diff_density_max 0.438
_refine_diff_density_min -0.465
_refine_diff_density_rms 0.088
_refine_ls_extinction_method none
_refine_ls_goodness_of_fit_ref 1.033
_refine_ls_hydrogen_treatment constr
_refine_ls_matrix_type full
_refine_ls_number_constraints 0
_refine_ls_number_parameters 273
_refine_ls_number_reflns 3493
_refine_ls_number_restraints 0
_refine_ls_restrained_S_all 1.033
_refine_ls_R_factor_all 0.0567
_refine_ls_R_factor_gt 0.0458
_refine_ls_shift/su_max 0
_refine_ls_shift/su_mean 0
_refine_ls_structure_factor_coef Fsqd
_refine_ls_weighting_details 'w=1/[\s^2^(Fo^2^)+(0.0627P)^2^+0.0075P] where P=(Fo^2^+2Fc^2^)/3'
_refine_ls_weighting_scheme calc
_refine_ls_wR_factor_gt 0.1106
_refine_ls_wR_factor_ref 0.1197
_reflns_Friedel_coverage 0
_reflns_number_gt 2912
_reflns_number_total 3493
_reflns_threshold_expression 'I > 2\s(I)'
_cod_data_source_file c9dt02071c2.cif
_cod_data_source_block shelx
_cod_depositor_comments 'Adding full bibliography for 7700420--7700423.cif.'
_cod_original_cell_volume 1134.93(18)
_cod_database_code 7700420
_shelx_estimated_absorpt_t_min 0.439
_shelx_estimated_absorpt_t_max 0.866
_shelx_shelxl_version_number 2018/1

loop_
_symmetry_equiv_pos_as_xyz
'x, y, z'
'-x, -y, -z'

loop_
_atom_site_label
_atom_site_type_symbol
_atom_site_fract_x
_atom_site_fract_y
_atom_site_fract_z
_atom_site_U_iso_or_equiv
_atom_site_adp_type
_atom_site_occupancy
_atom_site_site_symmetry_order
_atom_site_calc_flag
_atom_site_refinement_flags_posn
_atom_site_refinement_flags_adp
C1 C 0.5826(4) 0.4889(4) 0.3171(3) 0.0248(8) Uani 1 1 d . .
C2 C 0.6918(4) 0.2703(3) 0.5355(3) 0.0257(8) Uani 1 1 d . .
C3 C 0.7735(4) 0.2569(4) 0.6270(3) 0.0274(8) Uani 1 1 d . .
H3A H 0.70291 0.229322 0.68952 0.033 Uiso 1 1 calc R U
H3B H 0.85553 0.174593 0.622042 0.033 Uiso 1 1 calc R U
C4 C 0.8423(4) 0.3682(4) 0.6530(3) 0.0269(8) Uani 1 1 d . .
C5 C 0.8959(4) 0.7079(4) 0.5796(3) 0.0244(8) Uani 1 1 d . .
C6 C 0.6387(4) 0.1402(4) 0.5273(3) 0.0355(9) Uani 1 1 d . .
H6A H 0.533675 0.164365 0.514763 0.053 Uiso 1 1 calc R U
H6B H 0.647461 0.07289 0.592528 0.053 Uiso 1 1 calc R U
H6C H 0.700111 0.097927 0.469216 0.053 Uiso 1 1 calc R U
C7 C 0.9113(4) 0.3282(4) 0.7515(3) 0.0323(8) Uani 1 1 d . .
H7A H 1.01432 0.345769 0.737541 0.048 Uiso 1 1 calc R U
H7B H 0.91198 0.228046 0.778737 0.048 Uiso 1 1 calc R U
H7C H 0.85285 0.384451 0.80316 0.048 Uiso 1 1 calc R U
C8 C 0.4498(4) 0.3205(4) 0.2242(3) 0.0353(9) Uani 1 1 d . .
H8A H 0.418091 0.285551 0.298748 0.042 Uiso 1 1 calc R U
H8B H 0.365974 0.32336 0.18509 0.042 Uiso 1 1 calc R U
C9 C 0.5834(4) 0.2196(4) 0.1848(3) 0.0293(8) Uani 1 1 d . .
C10 C 0.6659(5) 0.2526(4) 0.0882(3) 0.0406(10) Uani 1 1 d . .
H10 H 0.639448 0.342039 0.046468 0.049 Uiso 1 1 calc R U
C11 C 0.7865(5) 0.1567(5) 0.0516(3) 0.0466(11) Uani 1 1 d . .
H11 H 0.842026 0.180481 -0.014914 0.056 Uiso 1 1 calc R U
C12 C 0.8260(5) 0.0273(5) 0.1114(3) 0.0427(10) Uani 1 1 d . .
H12 H 0.908788 -0.038349 0.086235 0.051 Uiso 1 1 calc R U
C13 C 0.7461(5) -0.0074(4) 0.2075(4) 0.0450(10) Uani 1 1 d . .
H13 H 0.773165 -0.097199 0.248694 0.054 Uiso 1 1 calc R U
C14 C 0.6261(5) 0.0885(4) 0.2444(3) 0.0386(9) Uani 1 1 d . .
H14 H 0.572109 0.064289 0.311471 0.046 Uiso 1 1 calc R U
C15 C 1.0365(4) 0.7476(4) 0.7414(3) 0.0326(9) Uani 1 1 d . .
H15A H 1.080769 0.647836 0.737776 0.039 Uiso 1 1 calc R U
H15B H 1.115816 0.793177 0.755162 0.039 Uiso 1 1 calc R U
C16 C 0.9115(4) 0.7532(4) 0.8317(3) 0.0302(8) Uani 1 1 d . .
C17 C 0.8970(5) 0.6359(5) 0.9074(3) 0.0438(10) Uani 1 1 d . .
H17 H 0.963293 0.549346 0.900618 0.053 Uiso 1 1 calc R U
C18 C 0.7877(5) 0.6430(6) 0.9924(4) 0.0568(13) Uani 1 1 d . .
H18 H 0.779931 0.561525 1.043982 0.068 Uiso 1 1 calc R U
C19 C 0.6891(5) 0.7672(6) 1.0035(4) 0.0526(12) Uani 1 1 d . .
H19 H 0.614342 0.772255 1.062562 0.063 Uiso 1 1 calc R U
C20 C 0.7011(5) 0.8819(5) 0.9285(4) 0.0507(11) Uani 1 1 d . .
H20 H 0.632579 0.967351 0.934997 0.061 Uiso 1 1 calc R U
C21 C 0.8106(5) 0.8772(4) 0.8429(3) 0.0409(10) Uani 1 1 d . .
H21 H 0.816809 0.959016 0.791464 0.049 Uiso 1 1 calc R U
Cu1 Cu 0.74330(5) 0.56174(5) 0.46674(4) 0.02376(18) Uani 1 1 d . .
N1 N 0.5924(3) 0.3772(3) 0.3870(2) 0.0269(7) Uani 1 1 d . .
N2 N 0.6725(3) 0.3850(3) 0.4682(2) 0.0256(6) Uani 1 1 d . .
N3 N 0.8392(3) 0.4907(3) 0.5955(2) 0.0250(6) Uani 1 1 d . .
N4 N 0.9093(3) 0.5816(3) 0.6339(2) 0.0257(6) Uani 1 1 d . .
S1 S 0.65339(10) 0.63958(9) 0.31289(7) 0.0311(2) Uani 1 1 d . .
S2 S 0.80540(10) 0.76999(9) 0.47031(7) 0.0296(2) Uani 1 1 d . .
S3 S 0.48632(10) 0.49879(10) 0.21098(7) 0.0317(2) Uani 1 1 d . .
S4 S 0.97777(10) 0.83283(9) 0.61560(7) 0.0291(2) Uani 1 1 d . .

loop_
_atom_site_aniso_label
_atom_site_aniso_U_11
_atom_site_aniso_U_22
_atom_site_aniso_U_33
_atom_site_aniso_U_23
_atom_site_aniso_U_13
_atom_site_aniso_U_12
C1 0.0186(17) 0.0281(19) 0.0286(19) -0.0117(16) 0.0005(14) -0.0027(14)
C2 0.0220(17) 0.0185(18) 0.033(2) -0.0034(15) -0.0006(15) 0.0017(14)
C3 0.0324(19) 0.0194(17) 0.0251(19) 0.0017(14) -0.0012(15) 0.0003(14)
C4 0.0228(17) 0.0266(19) 0.0266(19) 0.0003(15) 0.0027(15) -0.0030(14)
C5 0.0195(17) 0.031(2) 0.0223(18) -0.0067(15) 0.0020(14) -0.0049(14)
C6 0.038(2) 0.0217(19) 0.045(2) -0.0004(17) -0.0067(18) -0.0056(16)
C7 0.035(2) 0.029(2) 0.029(2) 0.0044(16) -0.0081(17) -0.0033(16)
C8 0.0274(19) 0.043(2) 0.039(2) -0.0146(18) -0.0016(17) -0.0087(17)
C9 0.0271(18) 0.035(2) 0.028(2) -0.0085(16) -0.0047(16) -0.0081(15)
C10 0.046(2) 0.038(2) 0.032(2) -0.0011(18) -0.0051(19) 0.0005(19)
C11 0.055(3) 0.046(3) 0.030(2) -0.0078(19) 0.0050(19) 0.005(2)
C12 0.044(2) 0.038(2) 0.044(3) -0.0134(19) -0.006(2) 0.0028(18)
C13 0.055(3) 0.029(2) 0.051(3) -0.0060(19) -0.007(2) -0.0081(19)
C14 0.047(2) 0.038(2) 0.034(2) -0.0037(18) -0.0001(18) -0.0195(19)
C15 0.0289(19) 0.041(2) 0.030(2) -0.0087(17) -0.0057(16) -0.0072(16)
C16 0.0298(19) 0.038(2) 0.0265(19) -0.0068(16) -0.0076(15) -0.0106(16)
C17 0.041(2) 0.046(3) 0.041(2) 0.004(2) -0.014(2) -0.0050(19)
C18 0.052(3) 0.080(4) 0.034(2) 0.016(2) -0.011(2) -0.022(3)
C19 0.044(3) 0.082(4) 0.032(2) -0.010(2) 0.001(2) -0.018(3)
C20 0.050(3) 0.056(3) 0.047(3) -0.024(2) 0.004(2) -0.006(2)
C21 0.047(2) 0.036(2) 0.038(2) -0.0079(18) 0.0025(19) -0.0098(19)
Cu1 0.0262(3) 0.0205(3) 0.0236(3) -0.0013(2) -0.0042(2) -0.0038(2)
N1 0.0268(15) 0.0252(16) 0.0292(16) -0.0051(13) -0.0065(13) -0.0030(12)
N2 0.0255(15) 0.0253(16) 0.0245(16) -0.0047(13) -0.0027(13) -0.0011(12)
N3 0.0234(15) 0.0253(16) 0.0259(16) -0.0037(13) -0.0019(12) -0.0047(12)
N4 0.0262(15) 0.0244(16) 0.0263(16) -0.0036(13) -0.0033(12) -0.0051(12)
S1 0.0388(5) 0.0286(5) 0.0270(5) 0.0008(4) -0.0095(4) -0.0098(4)
S2 0.0375(5) 0.0219(4) 0.0297(5) -0.0003(4) -0.0110(4) -0.0046(4)
S3 0.0294(5) 0.0358(5) 0.0300(5) -0.0089(4) -0.0070(4) -0.0003(4)
S4 0.0302(5) 0.0288(5) 0.0292(5) -0.0055(4) -0.0017(4) -0.0087(4)

loop_
_atom_type_symbol
_atom_type_description
_atom_type_scat_dispersion_real
_atom_type_scat_dispersion_imag
_atom_type_scat_source
C C 0.0181 0.0091 'International Tables Vol C Tables 4.2.6.8 and 6.1.1.4'
H H 0 0 'International Tables Vol C Tables 4.2.6.8 and 6.1.1.4'
Cu Cu -1.9646 0.5888 'International Tables Vol C Tables 4.2.6.8 and 6.1.1.4'
N N 0.0311 0.018 'International Tables Vol C Tables 4.2.6.8 and 6.1.1.4'
S S 0.3331 0.5567 'International Tables Vol C Tables 4.2.6.8 and 6.1.1.4'

loop_
_geom_angle_atom_site_label_1
_geom_angle_atom_site_label_2
_geom_angle_atom_site_label_3
_geom_angle
N1 C1 S1 127.9(3)
N1 C1 S3 119.4(3)
S1 C1 S3 112.7(2)
N2 C2 C6 123.2(3)
N2 C2 C3 122.1(3)
C6 C2 C3 114.7(3)
C4 C3 C2 126.3(3)
N3 C4 C7 122.6(3)
N3 C4 C3 122.5(3)
C7 C4 C3 114.9(3)
N4 C5 S2 127.0(3)
N4 C5 S4 119.2(3)
S2 C5 S4 113.8(2)
C9 C8 S3 113.1(3)
C10 C9 C14 118.1(4)
C10 C9 C8 121.5(4)
C14 C9 C8 120.4(4)
C9 C10 C11 120.8(4)
C12 C11 C10 120.1(4)
C13 C12 C11 120.1(4)
C12 C13 C14 119.9(4)
C13 C14 C9 121.0(4)
C16 C15 S4 114.1(3)
C17 C16 C21 118.0(4)
C17 C16 C15 120.9(4)
C21 C16 C15 121.0(3)
C18 C17 C16 120.8(4)
C17 C18 C19 120.6(4)
C20 C19 C18 118.8(5)
C19 C20 C21 121.5(5)
C20 C21 C16 120.2(4)
N2 Cu1 N3 94.69(12)
N2 Cu1 S1 86.35(9)
N3 Cu1 S1 175.28(9)
N2 Cu1 S2 175.48(9)
N3 Cu1 S2 86.21(9)
S1 Cu1 S2 93.11(4)
C1 N1 N2 112.9(3)
C2 N2 N1 113.7(3)
C2 N2 Cu1 127.4(2)
N1 N2 Cu1 118.9(2)
C4 N3 N4 113.9(3)
C4 N3 Cu1 127.1(2)
N4 N3 Cu1 119.0(2)
C5 N4 N3 113.3(3)
C1 S1 Cu1 93.80(12)
C5 S2 Cu1 94.38(12)
C1 S3 C8 103.41(18)
C5 S4 C15 103.58(17)

loop_
_geom_bond_atom_site_label_1
_geom_bond_atom_site_label_2
_geom_bond_distance
C1 N1 1.286(5)
C1 S1 1.729(3)
C1 S3 1.754(4)
C2 N2 1.292(5)
C2 C6 1.492(5)
C2 C3 1.495(5)
C3 C4 1.494(5)
C4 N3 1.289(5)
C4 C7 1.488(5)
C5 N4 1.299(5)
C5 S2 1.728(4)
C5 S4 1.745(3)
C8 C9 1.499(6)
C8 S3 1.826(4)
C9 C10 1.384(6)
C9 C14 1.390(6)
C10 C11 1.386(6)
C11 C12 1.372(6)
C12 C13 1.371(6)
C13 C14 1.383(6)
C15 C16 1.509(5)
C15 S4 1.819(4)
C16 C17 1.383(6)
C16 C21 1.388(6)
C17 C18 1.376(7)
C18 C19 1.380(8)
C19 C20 1.356(7)
C20 C21 1.381(6)
Cu1 N2 1.978(3)
Cu1 N3 1.981(3)
Cu1 S1 2.2511(10)
Cu1 S2 2.2528(10)
N1 N2 1.420(4)
N3 N4 1.416(4)
